data_2014135
loop_
_publ_author_name
'Choudhury, A. R'
'Nagarajan, K.'
'Guru Row, T. N.'

_publ_section_title
;
 Crystal engineering <i>via</i> C---H&#x00B7;&#x00B7;&#x00B7;F and
 C---H&#x00B7;&#x00B7;&#x00B7;\p interactions in two substituted
 indoles
;
_journal_issue 9
_journal_name_full 'Acta Crystallographica Section C'
_journal_page_first o644
_journal_page_last o647
_journal_paper_doi 10.1107/S0108270104016865
_journal_volume 60
_journal_year 2004
_chemical_formula_iupac 'C20 H18 F N'
_chemical_formula_moiety 'C20 H18 F N'
_chemical_formula_sum 'C20 H18 F N'
_chemical_formula_weight 291.35
_chemical_melting_point 129.5(5)
_chemical_name_systematic
;
1-(4-fluorophenyl)-2-phenyl-4,5,6,7-tetrahydro-1H-indole
;
_space_group_IT_number 14
_symmetry_cell_setting monoclinic
_symmetry_space_group_name_Hall '-P 2ybc'
_symmetry_space_group_name_H-M 'P 1 21/c 1'
_atom_sites_solution_hydrogens geom
_atom_sites_solution_primary direct
_atom_sites_solution_secondary difmap
_cell_angle_alpha 90
_cell_angle_beta 97.750(10)
_cell_angle_gamma 90
_cell_formula_units_Z 4
_cell_length_a 9.256(6)
_cell_length_b 10.939(7)
_cell_length_c 15.169(9)
_cell_measurement_reflns_used 758
_cell_measurement_temperature 100.0(2)
_cell_measurement_theta_max 24.54
_cell_measurement_theta_min 2.25
_cell_volume 1521.9(17)
_computing_cell_refinement SMART
_computing_data_collection 'SMART (Bruker, 2004)'
_computing_data_reduction 'SAINT (Bruker, 2004)'
_computing_molecular_graphics
;
Ortep-32 for Windows (Farrugia, 1997), POV-Ray
(The POV-Ray Team, 2004) and CAMERON (Watkin et al., 1993)
;
_computing_publication_material 'PLATON (Spek, 1990)'
_computing_structure_refinement 'SHELXL97 (Sheldrick, 1997)'
_computing_structure_solution 'SIR92 (Altomare et. al., 1993)'
_diffrn_ambient_temperature 100(2)
_diffrn_measured_fraction_theta_full 0.988
_diffrn_measured_fraction_theta_max 0.988
_diffrn_measurement_device_type 'Bruker SMART CCD area detector'
_diffrn_measurement_method '\f and \w scans'
_diffrn_radiation_monochromator graphite
_diffrn_radiation_source 'fine-focus sealed tube'
_diffrn_radiation_type MoK\a
_diffrn_radiation_wavelength 0.71073
_diffrn_reflns_av_R_equivalents 0.0297
_diffrn_reflns_av_sigmaI/netI 0.0249
_diffrn_reflns_limit_h_max 11
_diffrn_reflns_limit_h_min -11
_diffrn_reflns_limit_k_max 13
_diffrn_reflns_limit_k_min -13
_diffrn_reflns_limit_l_max 18
_diffrn_reflns_limit_l_min -18
_diffrn_reflns_number 15212
_diffrn_reflns_reduction_process ' ?'
_diffrn_reflns_theta_full 26.37
_diffrn_reflns_theta_max 26.37
_diffrn_reflns_theta_min 2.22
_exptl_absorpt_coefficient_mu 0.082
_exptl_absorpt_correction_T_max 0.9838
_exptl_absorpt_correction_T_min 0.9124
_exptl_absorpt_correction_type multi-scan
_exptl_absorpt_process_details '(SADABS; Sheldrick, 1996)'
_exptl_crystal_colour Colourless
_exptl_crystal_density_diffrn 1.272
_exptl_crystal_density_method 'Not Measured'
_exptl_crystal_description Rod
_exptl_crystal_F_000 616
_exptl_crystal_size_max 0.60
_exptl_crystal_size_mid 0.20
_exptl_crystal_size_min 0.20
_refine_diff_density_max 0.286
_refine_diff_density_min -0.203
_refine_ls_extinction_method none
_refine_ls_goodness_of_fit_ref 1.034
_refine_ls_hydrogen_treatment refall
_refine_ls_matrix_type full
_refine_ls_number_parameters 271
_refine_ls_number_reflns 3073
_refine_ls_number_restraints 0
_refine_ls_restrained_S_all 1.034
_refine_ls_R_factor_all 0.0463
_refine_ls_R_factor_gt 0.0381
_refine_ls_shift/su_max 0.000
_refine_ls_shift/su_mean 0.000
_refine_ls_structure_factor_coef Fsqd
_refine_ls_weighting_details 'calc w=1/[\s^2^(Fo^2^)+(0.0457P)^2^+0.5815P] where P=(Fo^2^+2Fc^2^)/3'
_refine_ls_weighting_scheme calc
_refine_ls_wR_factor_gt 0.0920
_refine_ls_wR_factor_ref 0.0970
_reflns_number_gt 2619
_reflns_number_total 3073
_reflns_threshold_expression I>2\s(I)
_cod_data_source_file fg1756.cif
_cod_data_source_block I
_cod_depositor_comments
;
The following automatic conversions were performed:
'_symmetry_cell_setting' value 'Monoclinic' changed to 'monoclinic'
according to '/home/saulius/struct/CIF-dictionaries/cif_core.dic'
dictionary named 'cif_core.dic' version 2.4.1 from 2010-06-29.

Automatic conversion script
Id: cif_fix_enum 1527 2010-12-29 10:47:43Z saulius 

The following automatic conversions were performed:

'_chemical_melting_point' value '129-130' was changed to '129.5(5)' -
the average value was taken and precision was estimated.

Automatic conversion script
Id: cif_fix_values 1646 2011-03-28 12:23:43Z adriana 

The following automatic conversions were performed:

'_chemical_melting_point' value '129-130' was changed to '129.5(5)' -
the average value was taken and precision was
estimated.

'_symmetry_cell_setting' value 'Monoclinic' changed to
'monoclinic' according to
/home/saulius/struct/CIF-dictionaries/cif_core.dic dictionary named
'cif_core.dic' version 2.4.1 from 2010-06-29.

Automatic conversion script
Id: cif_fix_values 1715 2011-07-08 13:25:40Z adriana 
;
_cod_original_sg_symbol_H-M 'P 21/c'
_cod_database_code 2014135
_cod_database_fobs_code 2014135

loop_
_symmetry_equiv_pos_as_xyz
x,y,z
-x,1/2+y,1/2-z
-x,-y,-z
x,1/2-y,1/2+z

loop_
_atom_site_label
_atom_site_fract_x
_atom_site_fract_y
_atom_site_fract_z
_atom_site_U_iso_or_equiv
_atom_site_adp_type
_atom_site_calc_flag
_atom_site_refinement_flags
_atom_site_occupancy
_atom_site_disorder_assembly
_atom_site_disorder_group
_atom_site_type_symbol
F1 0.22476(9) -0.49091(7) -0.00613(6) 0.0334(2) Uani d . 1 . . F
N1 0.26904(11) 0.01196(9) 0.01684(7) 0.0180(2) Uani d . 1 . . N
C2 0.22719(13) 0.09328(11) -0.05254(8) 0.0182(3) Uani d . 1 . . C
C3 0.24698(13) 0.20934(12) -0.01825(9) 0.0201(3) Uani d . 1 . . C
C4 0.33881(15) 0.29738(12) 0.14326(9) 0.0242(3) Uani d . 1 . . C
C5 0.41394(16) 0.24149(13) 0.23020(10) 0.0270(3) Uani d . 1 . . C
C6 0.33994(17) 0.12287(13) 0.25364(9) 0.0278(3) Uani d . 1 . . C
C7 0.35343(15) 0.02321(12) 0.18405(9) 0.0229(3) Uani d . 1 . . C
C8 0.31226(13) 0.07806(11) 0.09390(8) 0.0188(3) Uani d . 1 . . C
C9 0.30096(13) 0.19992(12) 0.07379(9) 0.0200(3) Uani d . 1 . . C
C10 0.25635(13) -0.11820(11) 0.01305(8) 0.0176(3) Uani d . 1 . . C
C11 0.11982(14) -0.17268(12) -0.00857(8) 0.0190(3) Uani d . 1 . . C
C12 0.10853(14) -0.29893(12) -0.01476(8) 0.0211(3) Uani d . 1 . . C
C13 0.23514(15) -0.36721(11) 0.00112(9) 0.0229(3) Uani d . 1 . . C
C14 0.37191(15) -0.31565(12) 0.02365(9) 0.0240(3) Uani d . 1 . . C
C15 0.38205(14) -0.18927(12) 0.02957(9) 0.0208(3) Uani d . 1 . . C
C16 0.16892(13) 0.05249(11) -0.14285(8) 0.0185(3) Uani d . 1 . . C
C17 0.04968(14) 0.11477(13) -0.18938(9) 0.0225(3) Uani d . 1 . . C
C18 -0.01169(15) 0.07642(14) -0.27338(9) 0.0259(3) Uani d . 1 . . C
C19 0.04425(15) -0.02418(13) -0.31266(9) 0.0255(3) Uani d . 1 . . C
C20 0.16461(15) -0.08536(12) -0.26833(9) 0.0235(3) Uani d . 1 . . C
C21 0.22644(14) -0.04735(12) -0.18428(9) 0.0211(3) Uani d . 1 . . C
H3 0.2292(16) 0.2842(15) -0.0534(10) 0.028(4) Uiso d . 1 . . H
H4A 0.4044(17) 0.3616(14) 0.1198(10) 0.026(4) Uiso d . 1 . . H
H4B 0.2492(17) 0.3410(14) 0.1554(10) 0.028(4) Uiso d . 1 . . H
H5A 0.5192(18) 0.2231(14) 0.2235(10) 0.032(4) Uiso d . 1 . . H
H5B 0.4159(17) 0.3019(15) 0.2786(11) 0.032(4) Uiso d . 1 . . H
H6A 0.3822(17) 0.0921(14) 0.3132(11) 0.028(4) Uiso d . 1 . . H
H6B 0.2308(18) 0.1394(15) 0.2557(10) 0.032(4) Uiso d . 1 . . H
H7A 0.4555(17) -0.0098(14) 0.1906(10) 0.028(4) Uiso d . 1 . . H
H7B 0.2909(17) -0.0475(14) 0.1931(10) 0.025(4) Uiso d . 1 . . H
H11 0.0339(16) -0.1221(13) -0.0206(9) 0.021(4) Uiso d . 1 . . H
H12 0.0154(17) -0.3377(14) -0.0301(10) 0.027(4) Uiso d . 1 . . H
H14 0.4570(17) -0.3668(15) 0.0329(10) 0.029(4) Uiso d . 1 . . H
H15 0.4775(17) -0.1489(14) 0.0434(10) 0.026(4) Uiso d . 1 . . H
H17 0.0101(16) 0.1855(13) -0.1622(10) 0.021(4) Uiso d . 1 . . H
H18 -0.0925(19) 0.1214(15) -0.3040(11) 0.034(4) Uiso d . 1 . . H
H19 0.0026(17) -0.0505(14) -0.3710(11) 0.029(4) Uiso d . 1 . . H
H20 0.2057(16) -0.1567(14) -0.2954(10) 0.026(4) Uiso d . 1 . . H
H21 0.3107(16) -0.0917(13) -0.1536(9) 0.021(4) Uiso d . 1 . . H

loop_
_atom_site_aniso_label
_atom_site_aniso_U_11
_atom_site_aniso_U_22
_atom_site_aniso_U_33
_atom_site_aniso_U_12
_atom_site_aniso_U_13
_atom_site_aniso_U_23
F1 0.0455(5) 0.0142(4) 0.0383(5) 0.0002(3) -0.0028(4) -0.0012(3)
N1 0.0169(5) 0.0160(5) 0.0210(5) 0.0005(4) 0.0015(4) -0.0014(4)
C2 0.0140(6) 0.0174(6) 0.0238(7) 0.0014(5) 0.0041(5) 0.0012(5)
C3 0.0164(6) 0.0174(6) 0.0265(7) 0.0014(5) 0.0031(5) 0.0005(5)
C5 0.0268(7) 0.0233(7) 0.0298(8) -0.0015(6) -0.0002(6) -0.0092(6)
C4 0.0234(7) 0.0185(6) 0.0303(7) 0.0006(5) 0.0029(6) -0.0058(6)
C6 0.0337(8) 0.0266(7) 0.0223(7) -0.0015(6) 0.0011(6) -0.0034(6)
C7 0.0234(7) 0.0204(7) 0.0241(7) -0.0016(5) 0.0001(5) -0.0018(5)
C8 0.0142(6) 0.0186(6) 0.0237(7) -0.0001(5) 0.0028(5) -0.0038(5)
C9 0.0152(6) 0.0182(6) 0.0267(7) 0.0003(5) 0.0034(5) -0.0027(5)
C10 0.0205(6) 0.0157(6) 0.0166(6) -0.0002(5) 0.0029(5) -0.0010(5)
C11 0.0184(6) 0.0204(6) 0.0184(6) 0.0012(5) 0.0033(5) -0.0004(5)
C12 0.0236(7) 0.0216(7) 0.0181(6) -0.0050(5) 0.0030(5) -0.0016(5)
C13 0.0352(7) 0.0132(6) 0.0199(6) -0.0011(5) 0.0018(5) -0.0007(5)
C14 0.0255(7) 0.0214(7) 0.0242(7) 0.0062(5) -0.0004(5) -0.0005(5)
C15 0.0186(6) 0.0206(7) 0.0225(6) 0.0003(5) 0.0004(5) -0.0018(5)
C16 0.0172(6) 0.0172(6) 0.0214(6) -0.0029(5) 0.0040(5) 0.0018(5)
C17 0.0214(7) 0.0230(7) 0.0237(7) 0.0021(5) 0.0052(5) 0.0015(5)
C18 0.0204(7) 0.0343(8) 0.0225(7) 0.0019(6) 0.0015(5) 0.0057(6)
C19 0.0262(7) 0.0305(8) 0.0198(7) -0.0073(6) 0.0027(5) 0.0006(6)
C20 0.0283(7) 0.0195(7) 0.0236(7) -0.0033(5) 0.0070(5) -0.0012(5)
C21 0.0197(6) 0.0193(6) 0.0246(7) -0.0007(5) 0.0040(5) 0.0023(5)

loop_
_atom_type_symbol
_atom_type_description
_atom_type_scat_dispersion_real
_atom_type_scat_dispersion_imag
_atom_type_scat_source
N N 0.0061 0.0033 'International Tables Vol C Tables 4.2.6.8 and 6.1.1.4'
F F 0.0171 0.0103 'International Tables Vol C Tables 4.2.6.8 and 6.1.1.4'
H H 0.0000 0.0000 'International Tables Vol C Tables 4.2.6.8 and 6.1.1.4'
C C 0.0033 0.0016 'International Tables Vol C Tables 4.2.6.8 and 6.1.1.4'

loop_
_geom_angle_atom_site_label_1
_geom_angle_atom_site_label_2
_geom_angle_atom_site_label_3
_geom_angle
C8 N1 C2 108.86(11)
C8 N1 C10 124.48(11)
C2 N1 C10 126.38(11)
C3 C2 N1 107.14(12)
C3 C2 C16 130.19(12)
N1 C2 C16 122.64(11)
C2 C3 C9 108.41(12)
C2 C3 H3 124.2(9)
C9 C3 H3 127.3(9)
C6 C5 C4 111.87(12)
C6 C5 H5A 108.7(9)
C4 C5 H5A 108.9(9)
C6 C5 H5B 111.0(9)
C4 C5 H5B 109.5(9)
H5A C5 H5B 106.6(13)
C9 C4 C5 110.81(12)
C9 C4 H4A 109.6(8)
C5 C4 H4A 110.5(8)
C9 C4 H4B 110.4(9)
C5 C4 H4B 108.9(9)
H4A C4 H4B 106.4(12)
C5 C6 C7 111.21(12)
C5 C6 H6A 111.4(9)
C7 C6 H6A 109.1(9)
C5 C6 H6B 109.2(9)
C7 C6 H6B 108.5(9)
H6A C6 H6B 107.4(12)
C8 C7 C6 108.05(12)
C8 C7 H7A 110.8(9)
C6 C7 H7A 110.6(9)
C8 C7 H7B 111.1(9)
C6 C7 H7B 110.9(9)
H7A C7 H7B 105.4(12)
C9 C8 N1 108.38(12)
C9 C8 C7 126.68(12)
N1 C8 C7 124.80(12)
C8 C9 C3 107.20(11)
C8 C9 C4 122.00(12)
C3 C9 C4 130.79(12)
C15 C10 C11 120.76(13)
C15 C10 N1 119.11(11)
C11 C10 N1 120.12(11)
C12 C11 C10 119.90(12)
C12 C11 H11 120.3(9)
C10 C11 H11 119.8(9)
C13 C12 C11 118.14(12)
C13 C12 H12 121.0(9)
C11 C12 H12 120.9(9)
F1 C13 C12 118.31(12)
F1 C13 C14 118.49(12)
C12 C13 C14 123.19(13)
C13 C14 C15 118.22(12)
C13 C14 H14 120.2(9)
C15 C14 H14 121.6(9)
C14 C15 C10 119.77(12)
C14 C15 H15 120.7(9)
C10 C15 H15 119.4(9)
C21 C16 C17 118.27(12)
C21 C16 C2 122.69(11)
C17 C16 C2 119.03(12)
C18 C17 C16 120.76(13)
C18 C17 H17 120.0(9)
C16 C17 H17 119.2(9)
C19 C18 C17 120.31(13)
C19 C18 H18 120.8(10)
C17 C18 H18 118.9(10)
C18 C19 C20 119.69(13)
C18 C19 H19 120.5(9)
C20 C19 H19 119.7(9)
C21 C20 C19 120.21(13)
C21 C20 H20 119.2(9)
C19 C20 H20 120.6(9)
C20 C21 C16 120.72(12)
C20 C21 H21 119.3(8)
C16 C21 H21 120.0(8)

loop_
_geom_bond_atom_site_label_1
_geom_bond_atom_site_label_2
_geom_bond_site_symmetry_2
_geom_bond_distance
_geom_bond_publ_flag
F1 C13 . 1.3601(17) ?
N1 C8 . 1.3869(17) ?
N1 C2 . 1.3924(17) ?
N1 C10 . 1.4292(18) ?
C2 C3 . 1.3750(19) ?
C2 C16 . 1.4722(19) ?
C3 C9 . 1.422(2) ?
C3 H3 . 0.979(16) ?
C5 C6 . 1.531(2) ?
C5 C4 . 1.533(2) ?
C5 H5A . 1.013(17) ?
C5 H5B . 0.987(17) ?
C4 C9 . 1.5067(19) ?
C4 H4A . 1.024(16) ?
C4 H4B . 0.995(16) ?
C6 C7 . 1.534(2) ?
C6 H6A . 0.994(16) ?
C6 H6B . 1.031(16) ?
C7 C8 . 1.495(2) ?
C7 H7A . 1.004(16) ?
C7 H7B . 0.987(15) ?
C8 C9 . 1.368(2) ?
C10 C15 . 1.3937(18) ?
C10 C11 . 1.3957(19) ?
C11 C12 . 1.387(2) ?
C11 H11 . 0.965(15) ?
C12 C13 . 1.383(2) ?
C12 H12 . 0.961(16) ?
C13 C14 . 1.386(2) ?
C14 C15 . 1.388(2) ?
C14 H14 . 0.960(16) ?
C15 H15 . 0.984(16) ?
C16 C21 . 1.4005(19) ?
C16 C17 . 1.4037(19) ?
C17 C18 . 1.388(2) ?
C17 H17 . 0.971(15) ?
C18 C19 . 1.385(2) ?
C18 H18 . 0.961(17) ?
C19 C20 . 1.393(2) ?
C19 H19 . 0.960(16) ?
C20 C21 . 1.389(2) ?
C20 H20 . 0.982(15) ?
C21 H21 . 0.981(15) ?

loop_
_geom_hbond_atom_site_label_D
_geom_hbond_atom_site_label_H
_geom_hbond_atom_site_label_A
_geom_hbond_site_symmetry_A
_geom_hbond_distance_DH
_geom_hbond_distance_HA
_geom_hbond_distance_DA
_geom_hbond_angle_DHA
_geom_hbond_publ_flag
C3 H3 F1 1_565 0.98(2) 2.56(2) 3.292(2) 131.0(10) yes
C15 H15 Cg1 3_655 0.98(2) 2.68(2) 3.495(3) 141.0(10) yes
C11 H11 Cg1 3_555 0.97(2) 2.82(2) 3.646(3) 144.0(10) yes
C4 H4B Cg2 4_555 1.00(2) 2.82(2) 3.708(3) 149.0(10) yes

loop_
_geom_torsion_atom_site_label_1
_geom_torsion_atom_site_label_2
_geom_torsion_atom_site_label_3
_geom_torsion_atom_site_label_4
_geom_torsion
_geom_torsion_publ_flag
C8 N1 C2 C3 0.93(13) ?
C10 N1 C2 C3 174.98(11) ?
C8 N1 C2 C16 -177.14(11) ?
C10 N1 C2 C16 -3.09(18) yes
N1 C2 C3 C9 -0.37(13) ?
C16 C2 C3 C9 177.50(12) ?
C6 C5 C4 C9 -42.60(16) yes
C4 C5 C6 C7 64.40(16) yes
C5 C6 C7 C8 -47.59(16) yes
C2 N1 C8 C9 -1.15(13) ?
C10 N1 C8 C9 -175.33(11) yes
C2 N1 C8 C7 174.87(11) ?
C10 N1 C8 C7 0.68(18) ?
C6 C7 C8 C9 15.50(18) yes
C6 C7 C8 N1 -159.78(12) ?
N1 C8 C9 C3 0.90(14) ?
C7 C8 C9 C3 -175.02(12) ?
N1 C8 C9 C4 179.55(11) ?
C7 C8 C9 C4 3.6(2) yes
C2 C3 C9 C8 -0.32(14) ?
C2 C3 C9 C4 -178.81(12) ?
C5 C4 C9 C8 9.98(17) yes
C5 C4 C9 C3 -171.72(13) ?
C8 N1 C10 C15 -67.54(16) ?
C2 N1 C10 C15 119.29(13) ?
C8 N1 C10 C11 113.62(13) yes
C2 N1 C10 C11 -59.54(17) ?
C15 C10 C11 C12 -0.73(19) ?
N1 C10 C11 C12 178.09(11) ?
C10 C11 C12 C13 0.09(18) ?
C11 C12 C13 F1 -179.07(11) ?
C11 C12 C13 C14 0.6(2) ?
F1 C13 C14 C15 179.00(12) ?
C12 C13 C14 C15 -0.7(2) ?
C13 C14 C15 C10 0.0(2) ?
C11 C10 C15 C14 0.66(19) ?
N1 C10 C15 C14 -178.17(12) ?
C3 C2 C16 C21 141.34(14) ?
N1 C2 C16 C21 -41.08(17) ?
C3 C2 C16 C17 -39.48(19) ?
N1 C2 C16 C17 138.10(12) yes
C21 C16 C17 C18 1.54(19) ?
C2 C16 C17 C18 -177.68(12) ?
C16 C17 C18 C19 -0.1(2) ?
C17 C18 C19 C20 -1.4(2) ?
C18 C19 C20 C21 1.4(2) ?
C19 C20 C21 C16 0.12(19) ?
C17 C16 C21 C20 -1.55(18) ?
C2 C16 C21 C20 177.64(11) ?

loop_
_cod_related_entry_id
_cod_related_entry_database
_cod_related_entry_code
1 ChemSpider 21134113
